data_1555117
loop_
_publ_author_name
'Wu, Wen-Tao'
'Han, Ying'
'Sun, Jing'
'Yan, Chao-Guo'

_publ_section_title
;
 Efficient construction of
 pyrrolo[1&#x2032;,2&#x2032;:1,2]azocino[4,5-c]quinolines via cascade
 cycloaddition and annulation reaction
;
_journal_issue 20
_journal_name_full 'Organic Chemistry Frontiers'
_journal_page_first 3530
_journal_paper_doi 10.1039/C9QO00891H
_journal_volume 6
_journal_year 2019
_chemical_formula_moiety 'C33 H29 N3 O5'
_chemical_formula_sum 'C33 H29 N3 O5'
_chemical_formula_weight 547.59
_space_group_crystal_system monoclinic
_space_group_IT_number 14
_space_group_name_Hall '-P 2yn'
_space_group_name_H-M_alt 'P 1 21/n 1'
_atom_sites_solution_hydrogens geom
_audit_creation_method SHELXL-2014/7
_audit_update_record
;
2019-07-02 deposited with the CCDC.	2019-09-02 downloaded from the CCDC.
;
_cell_angle_alpha 90
_cell_angle_beta 96.730(6)
_cell_angle_gamma 90
_cell_formula_units_Z 4
_cell_length_a 12.847(3)
_cell_length_b 12.739(3)
_cell_length_c 20.208(4)
_cell_measurement_reflns_used 6614
_cell_measurement_temperature 273(2)
_cell_measurement_theta_max 22.87
_cell_measurement_theta_min 2.26
_cell_volume 3284.4(13)
_computing_structure_refinement 'SHELXL-2014/7 (Sheldrick, 2014)'
_diffrn_ambient_temperature 273(2)
_diffrn_measured_fraction_theta_full 0.998
_diffrn_measured_fraction_theta_max 0.998
_diffrn_measurement_device_type 'CCD area detector'
_diffrn_measurement_method 'phi and omega scans'
_diffrn_radiation_source 'fine-focus sealed tube'
_diffrn_radiation_type MoK\a
_diffrn_radiation_wavelength 0.71073
_diffrn_reflns_av_R_equivalents 0.0863
_diffrn_reflns_av_unetI/netI 0.0922
_diffrn_reflns_Laue_measured_fraction_full 0.998
_diffrn_reflns_Laue_measured_fraction_max 0.998
_diffrn_reflns_limit_h_max 15
_diffrn_reflns_limit_h_min -15
_diffrn_reflns_limit_k_max 13
_diffrn_reflns_limit_k_min -15
_diffrn_reflns_limit_l_max 24
_diffrn_reflns_limit_l_min -21
_diffrn_reflns_number 29223
_diffrn_reflns_point_group_measured_fraction_full 0.998
_diffrn_reflns_point_group_measured_fraction_max 0.998
_diffrn_reflns_theta_full 25.242
_diffrn_reflns_theta_max 25.997
_diffrn_reflns_theta_min 2.399
_exptl_absorpt_coefficient_mu 0.075
_exptl_absorpt_correction_T_max 0.985
_exptl_absorpt_correction_T_min 0.982
_exptl_absorpt_correction_type multi-scan
_exptl_absorpt_process_details sadabs
_exptl_crystal_colour colorless
_exptl_crystal_density_diffrn 1.107
_exptl_crystal_description block
_exptl_crystal_F_000 1152
_exptl_crystal_size_max 0.240
_exptl_crystal_size_mid 0.220
_exptl_crystal_size_min 0.200
_refine_diff_density_max 0.304
_refine_diff_density_min -0.264
_refine_diff_density_rms 0.067
_refine_ls_extinction_method none
_refine_ls_goodness_of_fit_ref 1.046
_refine_ls_hydrogen_treatment constr
_refine_ls_matrix_type full
_refine_ls_number_parameters 373
_refine_ls_number_reflns 6442
_refine_ls_number_restraints 0
_refine_ls_restrained_S_all 1.046
_refine_ls_R_factor_all 0.1512
_refine_ls_R_factor_gt 0.0833
_refine_ls_shift/su_max 0.000
_refine_ls_shift/su_mean 0.000
_refine_ls_structure_factor_coef Fsqd
_refine_ls_weighting_details 'w=1/[\s^2^(Fo^2^)+(0.1563P)^2^+0.9137P] where P=(Fo^2^+2Fc^2^)/3'
_refine_ls_weighting_scheme calc
_refine_ls_wR_factor_gt 0.2481
_refine_ls_wR_factor_ref 0.2858
_reflns_Friedel_coverage 0.000
_reflns_number_gt 3432
_reflns_number_total 6442
_reflns_threshold_expression 'I > 2\s(I)'
_cod_data_source_file c9qo00891h2.cif
_cod_data_source_block 1i
_cod_original_cell_volume 3284.5(11)
_cod_original_sg_symbol_H-M 'P 21/n'
_cod_database_code 1555117
_shelx_shelxl_version_number 2014/7
_shelx_space_group_comment
;
The symmetry employed for this shelxl refinement is uniquely defined
by the following loop, which should always be used as a source of
symmetry information in preference to the above space-group names.
They are only intended as comments.
;
_shelx_estimated_absorpt_t_min 0.982
_shelx_estimated_absorpt_t_max 0.985

loop_
_space_group_symop_operation_xyz
'x, y, z'
'-x+1/2, y+1/2, -z+1/2'
'-x, -y, -z'
'x-1/2, -y-1/2, z-1/2'

loop_
_atom_site_label
_atom_site_type_symbol
_atom_site_fract_x
_atom_site_fract_y
_atom_site_fract_z
_atom_site_U_iso_or_equiv
_atom_site_adp_type
_atom_site_occupancy
_atom_site_site_symmetry_order
_atom_site_calc_flag
_atom_site_refinement_flags_posn
_atom_site_refinement_flags_adp
C1 C 0.8047(3) 0.0578(3) -0.05744(18) 0.0498(9) Uani 1 1 d . .
H1 H 0.8771 0.0547 -0.0361 0.060 Uiso 1 1 calc R U
C2 C 0.8029(3) 0.0906(4) -0.1291(2) 0.0640(11) Uani 1 1 d . .
H2A H 0.8644 0.0654 -0.1477 0.077 Uiso 1 1 calc R U
H2B H 0.7992 0.1664 -0.1335 0.077 Uiso 1 1 calc R U
C3 C 0.7023(4) 0.0383(4) -0.1633(2) 0.0767(13) Uani 1 1 d . .
H3A H 0.6408 0.0791 -0.1564 0.092 Uiso 1 1 calc R U
H3B H 0.7054 0.0308 -0.2108 0.092 Uiso 1 1 calc R U
C4 C 0.6998(4) -0.0661(4) -0.1308(2) 0.0740(13) Uani 1 1 d . .
H4A H 0.7337 -0.1188 -0.1555 0.089 Uiso 1 1 calc R U
H4B H 0.6282 -0.0879 -0.1274 0.089 Uiso 1 1 calc R U
C5 C 0.7927(3) -0.1291(3) -0.0244(2) 0.0551(10) Uani 1 1 d . .
H5 H 0.7720 -0.1957 -0.0395 0.066 Uiso 1 1 calc R U
C6 C 0.8548(3) -0.1240(3) 0.0354(2) 0.0519(10) Uani 1 1 d . .
C7 C 0.9018(3) -0.2239(3) 0.0603(2) 0.0566(11) Uani 1 1 d . .
C8 C 1.0080(4) -0.3099(3) 0.1471(3) 0.0830(14) Uani 1 1 d . .
H8A H 0.9542 -0.3583 0.1562 0.125 Uiso 1 1 calc R U
H8B H 1.0517 -0.2940 0.1877 0.125 Uiso 1 1 calc R U
H8C H 1.0498 -0.3407 0.1158 0.125 Uiso 1 1 calc R U
C9 C 0.8873(3) 0.2437(3) 0.04007(19) 0.0512(10) Uani 1 1 d . .
H9 H 0.9186 0.1829 0.0585 0.061 Uiso 1 1 calc R U
C10 C 0.9327(3) 0.3410(3) 0.0547(2) 0.0583(11) Uani 1 1 d . .
C11 C 0.8909(4) 0.4331(3) 0.0289(3) 0.0728(14) Uani 1 1 d . .
H11 H 0.9229 0.4972 0.0402 0.087 Uiso 1 1 calc R U
C12 C 0.8005(4) 0.4278(3) -0.0139(3) 0.0801(15) Uani 1 1 d . .
H12 H 0.7706 0.4890 -0.0326 0.096 Uiso 1 1 calc R U
C13 C 0.7525(3) 0.3313(3) -0.0299(2) 0.0703(12) Uani 1 1 d . .
H13 H 0.6912 0.3289 -0.0594 0.084 Uiso 1 1 calc R U
C14 C 0.7952(3) 0.2384(3) -0.0022(2) 0.0523(10) Uani 1 1 d . .
C15 C 0.7391(3) 0.1337(3) -0.01815(18) 0.0459(9) Uani 1 1 d . .
H15 H 0.6758 0.1504 -0.0483 0.055 Uiso 1 1 calc R U
C16 C 0.7018(3) 0.0894(2) 0.04400(17) 0.0403(8) Uani 1 1 d . .
C17 C 0.6030(2) 0.1255(2) 0.06280(17) 0.0392(8) Uani 1 1 d . .
C18 C 0.5301(2) 0.1932(2) 0.01771(17) 0.0384(8) Uani 1 1 d . .
C19 C 0.4861(3) 0.1593(3) -0.04477(19) 0.0519(10) Uani 1 1 d . .
H19 H 0.5021 0.0925 -0.0592 0.062 Uiso 1 1 calc R U
C20 C 0.4196(3) 0.2220(3) -0.0858(2) 0.0577(10) Uani 1 1 d . .
H20 H 0.3908 0.1961 -0.1270 0.069 Uiso 1 1 calc R U
C21 C 0.3948(3) 0.3221(3) -0.0675(2) 0.0574(11) Uani 1 1 d . .
C22 C 0.3226(4) 0.3932(4) -0.1133(3) 0.0859(15) Uani 1 1 d . .
H22A H 0.3565 0.4116 -0.1516 0.129 Uiso 1 1 calc R U
H22B H 0.3077 0.4558 -0.0897 0.129 Uiso 1 1 calc R U
H22C H 0.2584 0.3568 -0.1274 0.129 Uiso 1 1 calc R U
C23 C 0.4362(3) 0.3551(3) -0.0039(2) 0.0703(13) Uani 1 1 d . .
H23 H 0.4184 0.4211 0.0110 0.084 Uiso 1 1 calc R U
C24 C 0.5027(3) 0.2922(3) 0.0374(2) 0.0629(11) Uani 1 1 d . .
H24 H 0.5296 0.3168 0.0793 0.075 Uiso 1 1 calc R U
C25 C 0.8653(3) -0.0278(3) 0.0756(2) 0.0473(9) Uani 1 1 d . .
C26 C 0.7610(3) 0.0231(2) 0.08857(18) 0.0410(8) Uani 1 1 d . .
C27 C 0.7244(3) -0.0055(2) 0.14937(18) 0.0425(9) Uani 1 1 d . .
C28 C 0.7782(3) -0.0765(3) 0.19722(19) 0.0511(10) Uani 1 1 d . .
H28 H 0.8424 -0.1045 0.1892 0.061 Uiso 1 1 calc R U
C29 C 0.7370(3) -0.1037(3) 0.25392(19) 0.0567(10) Uani 1 1 d . .
C30 C 0.7926(4) -0.1825(4) 0.3019(2) 0.0886(15) Uani 1 1 d . .
H30A H 0.7626 -0.2508 0.2932 0.133 Uiso 1 1 calc R U
H30B H 0.7848 -0.1623 0.3468 0.133 Uiso 1 1 calc R U
H30C H 0.8657 -0.1843 0.2962 0.133 Uiso 1 1 calc R U
C31 C 0.6413(4) -0.0587(4) 0.2668(2) 0.0661(12) Uani 1 1 d . .
H31 H 0.6135 -0.0761 0.3059 0.079 Uiso 1 1 calc R U
C32 C 0.5880(3) 0.0103(3) 0.22281(19) 0.0583(10) Uani 1 1 d . .
H32 H 0.5251 0.0392 0.2325 0.070 Uiso 1 1 calc R U
C33 C 0.6274(3) 0.0373(3) 0.16379(17) 0.0426(8) Uani 1 1 d . .
N1 N 0.7590(2) -0.0493(2) -0.06281(16) 0.0528(8) Uani 1 1 d . .
N2 N 1.0295(3) 0.3453(3) 0.1009(2) 0.0755(11) Uani 1 1 d . .
N3 N 0.5684(2) 0.1023(2) 0.11979(14) 0.0435(7) Uani 1 1 d . .
O1 O 0.8877(2) -0.3080(2) 0.03193(15) 0.0728(9) Uani 1 1 d . .
O2 O 0.9608(2) -0.21556(19) 0.11961(16) 0.0671(8) Uani 1 1 d . .
O3 O 1.0714(3) 0.2624(3) 0.12034(19) 0.0944(11) Uani 1 1 d . .
O4 O 1.0647(3) 0.4314(3) 0.1184(2) 0.1116(13) Uani 1 1 d . .
O5 O 0.9467(2) 0.00608(19) 0.10629(15) 0.0621(8) Uani 1 1 d . .

loop_
_atom_site_aniso_label
_atom_site_aniso_U_11
_atom_site_aniso_U_22
_atom_site_aniso_U_33
_atom_site_aniso_U_23
_atom_site_aniso_U_13
_atom_site_aniso_U_12
C1 0.039(2) 0.048(2) 0.063(2) 0.0062(18) 0.0115(17) 0.0037(16)
C2 0.053(3) 0.077(3) 0.065(3) 0.006(2) 0.020(2) 0.007(2)
C3 0.071(3) 0.094(4) 0.065(3) 0.004(3) 0.011(2) -0.001(3)
C4 0.055(3) 0.082(3) 0.085(3) -0.011(3) 0.008(2) -0.002(2)
C5 0.043(2) 0.045(2) 0.080(3) -0.005(2) 0.021(2) 0.0018(18)
C6 0.043(2) 0.0356(19) 0.081(3) 0.0026(19) 0.021(2) 0.0073(16)
C7 0.053(2) 0.036(2) 0.086(3) 0.010(2) 0.031(2) 0.0048(18)
C8 0.087(3) 0.052(3) 0.110(4) 0.029(3) 0.009(3) 0.013(2)
C9 0.054(2) 0.0356(19) 0.069(2) 0.0074(18) 0.028(2) 0.0035(17)
C10 0.061(3) 0.041(2) 0.079(3) 0.003(2) 0.034(2) -0.0046(19)
C11 0.082(4) 0.033(2) 0.112(4) 0.002(2) 0.052(3) 0.001(2)
C12 0.083(4) 0.039(2) 0.127(4) 0.024(3) 0.047(3) 0.014(2)
C13 0.059(3) 0.052(2) 0.104(3) 0.024(2) 0.026(2) 0.013(2)
C14 0.052(2) 0.039(2) 0.071(3) 0.0130(18) 0.031(2) 0.0086(17)
C15 0.038(2) 0.0410(19) 0.060(2) 0.0085(17) 0.0115(17) 0.0085(15)
C16 0.0354(19) 0.0297(17) 0.057(2) 0.0008(16) 0.0100(16) 0.0012(14)
C17 0.0355(19) 0.0313(17) 0.051(2) -0.0031(16) 0.0063(16) -0.0002(14)
C18 0.0291(17) 0.0347(17) 0.051(2) -0.0026(16) 0.0048(15) 0.0016(14)
C19 0.047(2) 0.0382(19) 0.069(3) -0.0003(18) 0.002(2) 0.0002(17)
C20 0.050(2) 0.059(2) 0.061(2) 0.005(2) -0.0068(19) -0.0005(19)
C21 0.041(2) 0.053(2) 0.079(3) 0.016(2) 0.007(2) 0.0087(18)
C22 0.067(3) 0.091(3) 0.099(4) 0.037(3) 0.009(3) 0.028(3)
C23 0.068(3) 0.049(2) 0.091(3) -0.009(2) 0.002(3) 0.028(2)
C24 0.059(3) 0.055(2) 0.071(3) -0.014(2) -0.006(2) 0.021(2)
C25 0.035(2) 0.0336(18) 0.075(3) 0.0132(18) 0.0143(19) 0.0027(16)
C26 0.0342(19) 0.0294(16) 0.059(2) -0.0026(16) 0.0057(17) 0.0004(14)
C27 0.038(2) 0.0338(18) 0.055(2) -0.0016(16) 0.0037(17) -0.0024(15)
C28 0.049(2) 0.0377(19) 0.064(2) 0.0035(18) -0.0014(19) 0.0012(16)
C29 0.065(3) 0.055(2) 0.049(2) 0.0051(19) 0.001(2) -0.005(2)
C30 0.106(4) 0.089(4) 0.068(3) 0.026(3) -0.001(3) 0.014(3)
C31 0.073(3) 0.077(3) 0.049(2) 0.007(2) 0.008(2) -0.006(2)
C32 0.055(2) 0.071(3) 0.050(2) -0.006(2) 0.012(2) 0.001(2)
C33 0.038(2) 0.0417(19) 0.047(2) -0.0064(17) 0.0010(16) -0.0011(16)
N1 0.0423(18) 0.0478(18) 0.069(2) -0.0046(16) 0.0090(16) 0.0035(14)
N2 0.077(3) 0.055(2) 0.100(3) -0.006(2) 0.036(2) -0.016(2)
N3 0.0373(17) 0.0419(16) 0.0514(18) -0.0066(14) 0.0054(14) 0.0025(13)
O1 0.086(2) 0.0371(15) 0.100(2) 0.0017(15) 0.0301(17) 0.0081(14)
O2 0.0671(19) 0.0419(15) 0.092(2) 0.0132(14) 0.0087(17) 0.0132(13)
O3 0.090(3) 0.072(2) 0.119(3) 0.002(2) 0.002(2) -0.016(2)
O4 0.108(3) 0.068(2) 0.160(4) -0.030(2) 0.019(3) -0.035(2)
O5 0.0390(15) 0.0424(15) 0.103(2) 0.0082(14) 0.0023(15) 0.0006(12)

loop_
_atom_type_symbol
_atom_type_description
_atom_type_scat_dispersion_real
_atom_type_scat_dispersion_imag
_atom_type_scat_source
C C 0.0033 0.0016 'International Tables Vol C Tables 4.2.6.8 and 6.1.1.4'
H H 0.0000 0.0000 'International Tables Vol C Tables 4.2.6.8 and 6.1.1.4'
N N 0.0061 0.0033 'International Tables Vol C Tables 4.2.6.8 and 6.1.1.4'
O O 0.0106 0.0060 'International Tables Vol C Tables 4.2.6.8 and 6.1.1.4'

loop_
_geom_angle_atom_site_label_1
_geom_angle_atom_site_label_2
_geom_angle_atom_site_label_3
_geom_angle
N1 C1 C2 103.0(3)
N1 C1 C15 112.0(3)
C2 C1 C15 111.6(3)
N1 C1 H1 110.0
C2 C1 H1 110.0
C15 C1 H1 110.0
C1 C2 C3 103.2(3)
C1 C2 H2A 111.1
C3 C2 H2A 111.1
C1 C2 H2B 111.1
C3 C2 H2B 111.1
H2A C2 H2B 109.1
C4 C3 C2 104.4(4)
C4 C3 H3A 110.9
C2 C3 H3A 110.9
C4 C3 H3B 110.9
C2 C3 H3B 110.9
H3A C3 H3B 108.9
C3 C4 N1 104.0(4)
C3 C4 H4A 111.0
N1 C4 H4A 111.0
C3 C4 H4B 111.0
N1 C4 H4B 111.0
H4A C4 H4B 109.0
N1 C5 C6 126.9(4)
N1 C5 H5 116.6
C6 C5 H5 116.6
C5 C6 C25 122.3(3)
C5 C6 C7 115.8(4)
C25 C6 C7 121.7(4)
O1 C7 O2 121.7(4)
O1 C7 C6 124.5(4)
O2 C7 C6 113.7(4)
O2 C8 H8A 109.5
O2 C8 H8B 109.5
H8A C8 H8B 109.5
O2 C8 H8C 109.5
H8A C8 H8C 109.5
H8B C8 H8C 109.5
C14 C9 C10 119.0(4)
C14 C9 H9 120.5
C10 C9 H9 120.5
C11 C10 C9 123.3(5)
C11 C10 N2 118.5(4)
C9 C10 N2 118.3(4)
C12 C11 C10 117.7(4)
C12 C11 H11 121.1
C10 C11 H11 121.1
C11 C12 C13 120.7(4)
C11 C12 H12 119.7
C13 C12 H12 119.7
C14 C13 C12 120.8(5)
C14 C13 H13 119.6
C12 C13 H13 119.6
C9 C14 C13 118.5(4)
C9 C14 C15 121.4(3)
C13 C14 C15 120.1(4)
C16 C15 C14 109.8(3)
C16 C15 C1 115.8(3)
C14 C15 C1 112.2(3)
C16 C15 H15 106.1
C14 C15 H15 106.1
C1 C15 H15 106.1
C26 C16 C17 117.0(3)
C26 C16 C15 124.3(3)
C17 C16 C15 118.4(3)
N3 C17 C16 123.9(3)
N3 C17 C18 114.1(3)
C16 C17 C18 122.0(3)
C24 C18 C19 117.1(3)
C24 C18 C17 120.8(3)
C19 C18 C17 122.1(3)
C20 C19 C18 121.7(3)
C20 C19 H19 119.1
C18 C19 H19 119.1
C19 C20 C21 121.5(4)
C19 C20 H20 119.2
C21 C20 H20 119.2
C20 C21 C23 116.9(3)
C20 C21 C22 121.9(4)
C23 C21 C22 121.2(4)
C21 C22 H22A 109.5
C21 C22 H22B 109.5
H22A C22 H22B 109.5
C21 C22 H22C 109.5
H22A C22 H22C 109.5
H22B C22 H22C 109.5
C24 C23 C21 121.6(4)
C24 C23 H23 119.2
C21 C23 H23 119.2
C23 C24 C18 121.1(4)
C23 C24 H24 119.4
C18 C24 H24 119.4
O5 C25 C6 126.1(3)
O5 C25 C26 118.2(3)
C6 C25 C26 114.9(3)
C16 C26 C27 120.4(3)
C16 C26 C25 124.5(3)
C27 C26 C25 115.1(3)
C26 C27 C33 117.9(3)
C26 C27 C28 124.3(3)
C33 C27 C28 117.8(3)
C29 C28 C27 121.4(4)
C29 C28 H28 119.3
C27 C28 H28 119.3
C28 C29 C31 119.1(4)
C28 C29 C30 120.4(4)
C31 C29 C30 120.5(4)
C29 C30 H30A 109.5
C29 C30 H30B 109.5
H30A C30 H30B 109.5
C29 C30 H30C 109.5
H30A C30 H30C 109.5
H30B C30 H30C 109.5
C32 C31 C29 121.3(4)
C32 C31 H31 119.3
C29 C31 H31 119.3
C31 C32 C33 120.6(4)
C31 C32 H32 119.7
C33 C32 H32 119.7
N3 C33 C32 118.3(3)
N3 C33 C27 121.9(3)
C32 C33 C27 119.8(3)
C5 N1 C1 124.4(3)
C5 N1 C4 121.5(3)
C1 N1 C4 110.5(3)
O4 N2 O3 123.1(5)
O4 N2 C10 118.3(4)
O3 N2 C10 118.6(4)
C17 N3 C33 118.9(3)
C7 O2 C8 116.7(3)

loop_
_geom_bond_atom_site_label_1
_geom_bond_atom_site_label_2
_geom_bond_distance
C1 N1 1.483(5)
C1 C2 1.504(5)
C1 C15 1.560(5)
C1 H1 0.9800
C2 C3 1.544(6)
C2 H2A 0.9700
C2 H2B 0.9700
C3 C4 1.485(6)
C3 H3A 0.9700
C3 H3B 0.9700
C4 N1 1.506(5)
C4 H4A 0.9700
C4 H4B 0.9700
C5 N1 1.321(5)
C5 C6 1.369(6)
C5 H5 0.9300
C6 C25 1.468(5)
C6 C7 1.472(5)
C7 O1 1.219(5)
C7 O2 1.345(5)
C8 O2 1.428(5)
C8 H8A 0.9600
C8 H8B 0.9600
C8 H8C 0.9600
C9 C14 1.377(5)
C9 C10 1.387(5)
C9 H9 0.9300
C10 C11 1.368(6)
C10 N2 1.466(6)
C11 C12 1.367(7)
C11 H11 0.9300
C12 C13 1.396(6)
C12 H12 0.9300
C13 C14 1.394(5)
C13 H13 0.9300
C14 C15 1.532(5)
C15 C16 1.506(5)
C15 H15 0.9800
C16 C26 1.394(5)
C16 C17 1.441(4)
C17 N3 1.316(4)
C17 C18 1.501(5)
C18 C24 1.380(5)
C18 C19 1.390(5)
C19 C20 1.374(5)
C19 H19 0.9300
C20 C21 1.376(6)
C20 H20 0.9300
C21 C23 1.396(6)
C21 C22 1.529(5)
C22 H22A 0.9600
C22 H22B 0.9600
C22 H22C 0.9600
C23 C24 1.380(6)
C23 H23 0.9300
C24 H24 0.9300
C25 O5 1.230(4)
C25 C26 1.538(5)
C26 C27 1.414(5)
C27 C33 1.422(5)
C27 C28 1.440(5)
C28 C29 1.362(5)
C28 H28 0.9300
C29 C31 1.408(6)
C29 C30 1.516(6)
C30 H30A 0.9600
C30 H30B 0.9600
C30 H30C 0.9600
C31 C32 1.375(6)
C31 H31 0.9300
C32 C33 1.392(5)
C32 H32 0.9300
C33 N3 1.376(4)
N2 O4 1.222(4)
N2 O3 1.228(5)
